data_4081207
loop_
_publ_author_name
'Albertin, Gabriele'
'Antoniutti, Stefano'
'Castro, Jes\'us'
'Da Lio, Sebastiano'

_publ_section_title
;
 Preparation and Reactivity of Stannyl Complexes of Ruthenium(II)
 Stabilized by an Indenyl Ligand
;
_journal_issue 13
_journal_name_full Organometallics
_journal_page_first 3651
_journal_paper_doi 10.1021/om400273y
_journal_volume 32
_journal_year 2013
_chemical_formula_sum 'C66 H80 O12 P4 Ru2 Sn2'
_chemical_formula_weight 1628.70
_chemical_name_systematic
; 
 ? 
;
_space_group_IT_number 13
_symmetry_cell_setting monoclinic
_symmetry_space_group_name_Hall '-P 2yac'
_symmetry_space_group_name_H-M 'P 1 2/n 1'
_atom_sites_solution_hydrogens geom
_atom_sites_solution_primary direct
_atom_sites_solution_secondary difmap
_audit_creation_method SHELXL-97
_cell_angle_alpha 90.00
_cell_angle_beta 99.978(2)
_cell_angle_gamma 90.00
_cell_formula_units_Z 4
_cell_length_a 20.9107(17)
_cell_length_b 14.9193(12)
_cell_length_c 25.726(2)
_cell_measurement_reflns_used 5833
_cell_measurement_temperature 293(2)
_cell_measurement_theta_max 22.05
_cell_measurement_theta_min 2.42
_cell_volume 7904.4(11)
_computing_cell_refinement 'Bruker SAINT'
_computing_data_collection 'Bruker SMART'
_computing_data_reduction 'Bruker SAINT'
_computing_structure_refinement 'SHELXL-97 (Sheldrick, 1997)'
_computing_structure_solution 'SHELXS-97 (Sheldrick, 1990)'
_diffrn_ambient_temperature 293(2)
_diffrn_measured_fraction_theta_full 0.991
_diffrn_measured_fraction_theta_max 0.991
_diffrn_measurement_device_type 'Bruker SMART 1000 CCD'
_diffrn_measurement_method '\f and \w scans'
_diffrn_radiation_monochromator graphite
_diffrn_radiation_source 'fine-focus sealed tube'
_diffrn_radiation_type MoK\a
_diffrn_radiation_wavelength 0.71073
_diffrn_reflns_av_R_equivalents 0.0605
_diffrn_reflns_av_sigmaI/netI 0.0719
_diffrn_reflns_limit_h_max 26
_diffrn_reflns_limit_h_min -27
_diffrn_reflns_limit_k_max 19
_diffrn_reflns_limit_k_min -19
_diffrn_reflns_limit_l_max 32
_diffrn_reflns_limit_l_min -33
_diffrn_reflns_number 73430
_diffrn_reflns_theta_full 28.04
_diffrn_reflns_theta_max 28.04
_diffrn_reflns_theta_min 1.36
_exptl_absorpt_coefficient_mu 1.130
_exptl_absorpt_correction_T_max 0.7456
_exptl_absorpt_correction_T_min 0.6169
_exptl_absorpt_correction_type multi-scan
_exptl_crystal_colour yellow
_exptl_crystal_density_diffrn 1.369
_exptl_crystal_density_method 'not measured'
_exptl_crystal_description plate
_exptl_crystal_F_000 3280
_exptl_crystal_size_max 0.48
_exptl_crystal_size_mid 0.22
_exptl_crystal_size_min 0.08
_platon_squeeze_details
;

;
_refine_diff_density_max 2.650
_refine_diff_density_min -1.996
_refine_diff_density_rms 0.106
_refine_ls_extinction_method none
_refine_ls_goodness_of_fit_ref 1.015
_refine_ls_hydrogen_treatment constr
_refine_ls_matrix_type full
_refine_ls_number_parameters 787
_refine_ls_number_reflns 18986
_refine_ls_number_restraints 0
_refine_ls_restrained_S_all 1.015
_refine_ls_R_factor_all 0.0968
_refine_ls_R_factor_gt 0.0470
_refine_ls_shift/su_max 0.002
_refine_ls_shift/su_mean 0.000
_refine_ls_structure_factor_coef Fsqd
_refine_ls_weighting_details 'calc w=1/[\s^2^(Fo^2^)+(0.0551P)^2^+0.0000P] where P=(Fo^2^+2Fc^2^)/3'
_refine_ls_weighting_scheme calc
_refine_ls_wR_factor_gt 0.1113
_refine_ls_wR_factor_ref 0.1257
_reflns_number_gt 10497
_reflns_number_total 18986
_reflns_threshold_expression >2sigma(I)
_cod_data_source_file om400273y_si_001.cif
_cod_data_source_block 8b
_cod_depositor_comments
;
The following automatic conversions were performed:

'_symmetry_cell_setting' value 'Monoclinic' changed to 'monoclinic'
according to /home/saulius/struct/CIF-dictionaries/cif_core.dic
dictionary named 'cif_core.dic' version 2.4.2 from 2011-04-26.

Automatic conversion script
Id: cif_fix_values 1891 2012-01-12 08:04:46Z andrius 
;
_cod_original_cell_volume 7904.5(11)
_cod_original_sg_symbol_H-M P2/n
_cod_database_code 4081207

loop_
_symmetry_equiv_pos_as_xyz
'x, y, z'
'-x+1/2, y, -z+1/2'
'-x, -y, -z'
'x-1/2, -y, z-1/2'

loop_
_atom_site_label
_atom_site_type_symbol
_atom_site_fract_x
_atom_site_fract_y
_atom_site_fract_z
_atom_site_U_iso_or_equiv
_atom_site_adp_type
_atom_site_occupancy
_atom_site_symmetry_multiplicity
_atom_site_calc_flag
_atom_site_refinement_flags
CT01 H 0.4145 0.0698 0.5836 0.000 Uiso 0.00 1 d P
CT02 H 0.2927 0.4746 0.5565 0.000 Uiso 0.00 1 d P
Ru1 Ru 0.445911(18) 0.03704(2) 0.655909(14) 0.03835(10) Uani 1 1 d .
Sn1 Sn 0.369647(18) -0.02624(3) 0.714869(14) 0.05950(12) Uani 1 1 d .
O11 O 0.2938(2) -0.1001(3) 0.68027(18) 0.0866(13) Uani 1 1 d .
H11 H 0.2650 -0.0668 0.6655 0.130 Uiso 1 1 calc R
O12 O 0.3957(3) -0.1140(4) 0.77402(18) 0.1164(19) Uani 1 1 d .
H12 H 0.3725 -0.1586 0.7690 0.175 Uiso 1 1 calc R
O13 O 0.3200(3) 0.0517(4) 0.7555(2) 0.136(2) Uani 1 1 d .
H13 H 0.3045 0.0938 0.7370 0.204 Uiso 1 1 calc R
C1 C 0.4705(2) 0.0862(3) 0.58032(18) 0.0492(12) Uani 1 1 d .
H1 H 0.5138 0.0981 0.5790 0.059 Uiso 1 1 calc R
C2 C 0.4265(3) 0.1448(4) 0.59800(19) 0.0632(15) Uani 1 1 d .
H2 H 0.4351 0.2042 0.6078 0.076 Uiso 1 1 calc R
C3 C 0.3667(3) 0.0998(4) 0.5988(2) 0.0662(16) Uani 1 1 d .
H3 H 0.3309 0.1224 0.6114 0.079 Uiso 1 1 calc R
C4 C 0.3722(2) 0.0132(3) 0.57643(18) 0.0484(12) Uani 1 1 d .
C5 C 0.4367(2) 0.0051(3) 0.56468(17) 0.0453(11) Uani 1 1 d .
C6 C 0.3274(3) -0.0578(4) 0.5632(2) 0.0643(16) Uani 1 1 d .
H6 H 0.2860 -0.0551 0.5717 0.077 Uiso 1 1 calc R
C7 C 0.3470(3) -0.1307(4) 0.5376(2) 0.0777(19) Uani 1 1 d .
H7 H 0.3174 -0.1767 0.5275 0.093 Uiso 1 1 calc R
C8 C 0.4098(3) -0.1389(4) 0.5259(2) 0.0702(16) Uani 1 1 d .
H8 H 0.4213 -0.1901 0.5090 0.084 Uiso 1 1 calc R
C9 C 0.4536(3) -0.0725(4) 0.53904(18) 0.0585(14) Uani 1 1 d .
H9 H 0.4952 -0.0782 0.5311 0.070 Uiso 1 1 calc R
P1 P 0.52938(6) -0.06337(8) 0.68294(4) 0.0390(3) Uani 1 1 d .
C21 C 0.5807(2) -0.0619(3) 0.74899(18) 0.0434(11) Uani 1 1 d .
C22 C 0.6478(2) -0.0548(4) 0.7569(2) 0.0583(14) Uani 1 1 d .
H22 H 0.6686 -0.0472 0.7280 0.070 Uiso 1 1 calc R
C23 C 0.6837(3) -0.0590(4) 0.8066(2) 0.0709(16) Uani 1 1 d .
H23 H 0.7287 -0.0542 0.8110 0.085 Uiso 1 1 calc R
C24 C 0.6548(3) -0.0701(4) 0.8500(2) 0.0642(15) Uani 1 1 d .
H24 H 0.6796 -0.0741 0.8837 0.077 Uiso 1 1 calc R
C25 C 0.5881(3) -0.0753(3) 0.8427(2) 0.0619(15) Uani 1 1 d .
H25 H 0.5674 -0.0815 0.8717 0.074 Uiso 1 1 calc R
C26 C 0.5517(3) -0.0712(3) 0.79263(18) 0.0516(12) Uani 1 1 d .
H26 H 0.5067 -0.0748 0.7884 0.062 Uiso 1 1 calc R
C31 C 0.5894(2) -0.0560(3) 0.63891(17) 0.0426(11) Uani 1 1 d .
C32 C 0.6219(2) 0.0251(3) 0.6363(2) 0.0520(13) Uani 1 1 d .
H32 H 0.6142 0.0722 0.6580 0.062 Uiso 1 1 calc R
C33 C 0.6650(3) 0.0365(4) 0.6022(2) 0.0629(15) Uani 1 1 d .
H33 H 0.6868 0.0908 0.6019 0.075 Uiso 1 1 calc R
C34 C 0.6765(3) -0.0306(4) 0.5686(2) 0.0666(16) Uani 1 1 d .
H34 H 0.7053 -0.0224 0.5453 0.080 Uiso 1 1 calc R
C35 C 0.6441(3) -0.1103(4) 0.5704(2) 0.0697(16) Uani 1 1 d .
H35 H 0.6507 -0.1562 0.5474 0.084 Uiso 1 1 calc R
C36 C 0.6018(3) -0.1241(3) 0.6057(2) 0.0558(13) Uani 1 1 d .
H36 H 0.5818 -0.1795 0.6070 0.067 Uiso 1 1 calc R
C41 C 0.5075(2) -0.1828(3) 0.68011(18) 0.0466(12) Uani 1 1 d .
C42 C 0.4486(3) -0.2101(3) 0.6523(2) 0.0600(14) Uani 1 1 d .
H42 H 0.4192 -0.1677 0.6359 0.072 Uiso 1 1 calc R
C43 C 0.4326(3) -0.3004(4) 0.6483(3) 0.0807(19) Uani 1 1 d .
H43 H 0.3926 -0.3182 0.6295 0.097 Uiso 1 1 calc R
C44 C 0.4755(4) -0.3631(4) 0.6720(3) 0.101(2) Uani 1 1 d .
H44 H 0.4647 -0.4236 0.6693 0.121 Uiso 1 1 calc R
C45 C 0.5339(4) -0.3371(4) 0.6996(3) 0.092(2) Uani 1 1 d .
H45 H 0.5631 -0.3798 0.7158 0.110 Uiso 1 1 calc R
C46 C 0.5499(3) -0.2476(4) 0.7037(2) 0.0704(16) Uani 1 1 d .
H46 H 0.5900 -0.2305 0.7226 0.084 Uiso 1 1 calc R
P2 P 0.48531(6) 0.13305(8) 0.71860(5) 0.0436(3) Uani 1 1 d .
O1 O 0.56099(15) 0.1477(2) 0.72370(13) 0.0540(9) Uani 1 1 d .
O2 O 0.46367(16) 0.2356(2) 0.71167(14) 0.0603(9) Uani 1 1 d .
O3 O 0.47243(17) 0.1070(2) 0.77568(13) 0.0591(9) Uani 1 1 d .
C51 C 0.5986(3) 0.2213(5) 0.7489(3) 0.101(2) Uani 1 1 d .
H51A H 0.5813 0.2773 0.7332 0.121 Uiso 1 1 calc R
H51B H 0.5953 0.2226 0.7861 0.121 Uiso 1 1 calc R
C52 C 0.6653(3) 0.2134(5) 0.7437(3) 0.115(3) Uani 1 1 d .
H52A H 0.6838 0.1614 0.7625 0.172 Uiso 1 1 calc R
H52B H 0.6885 0.2659 0.7580 0.172 Uiso 1 1 calc R
H52C H 0.6684 0.2077 0.7071 0.172 Uiso 1 1 calc R
C53 C 0.3980(3) 0.2637(4) 0.7114(3) 0.091(2) Uani 1 1 d .
H53A H 0.3877 0.2595 0.7467 0.109 Uiso 1 1 calc R
H53B H 0.3682 0.2254 0.6882 0.109 Uiso 1 1 calc R
C54 C 0.3913(4) 0.3583(5) 0.6925(3) 0.127(3) Uani 1 1 d .
H54A H 0.4217 0.3954 0.7152 0.191 Uiso 1 1 calc R
H54B H 0.3479 0.3789 0.6930 0.191 Uiso 1 1 calc R
H54C H 0.4001 0.3615 0.6571 0.191 Uiso 1 1 calc R
C55 C 0.4926(4) 0.1565(5) 0.8245(2) 0.108(3) Uani 1 1 d .
H55A H 0.5396 0.1568 0.8329 0.130 Uiso 1 1 calc R
H55B H 0.4782 0.2181 0.8193 0.130 Uiso 1 1 calc R
C56 C 0.4678(4) 0.1203(6) 0.8673(3) 0.131(3) Uani 1 1 d .
H56A H 0.4230 0.1368 0.8646 0.197 Uiso 1 1 calc R
H56B H 0.4921 0.1432 0.8997 0.197 Uiso 1 1 calc R
H56C H 0.4715 0.0562 0.8668 0.197 Uiso 1 1 calc R
Ru2 Ru 0.229230(17) 0.48221(2) 0.493231(14) 0.03729(10) Uani 1 1 d .
Sn2 Sn 0.111749(15) 0.49618(2) 0.504478(13) 0.04087(9) Uani 1 1 d .
O211 O 0.03386(15) 0.4900(3) 0.44641(13) 0.0566(9) Uani 1 1 d .
H211 H 0.0458 0.4793 0.4183 0.085 Uiso 1 1 calc R
O212 O 0.07935(16) 0.6042(2) 0.53808(14) 0.0570(9) Uani 1 1 d .
H212 H 0.0505 0.5893 0.5542 0.085 Uiso 1 1 calc R
O213 O 0.07920(18) 0.4062(2) 0.55146(15) 0.0640(10) Uani 1 1 d .
H213 H 0.0456 0.4247 0.5600 0.096 Uiso 1 1 calc R
C201 C 0.2605(3) 0.4151(5) 0.5703(2) 0.0713(17) Uani 1 1 d .
H201 H 0.2349 0.3695 0.5803 0.086 Uiso 1 1 calc R
C202 C 0.2538(3) 0.5080(5) 0.5797(2) 0.082(2) Uani 1 1 d .
H202 H 0.2247 0.5334 0.5990 0.099 Uiso 1 1 calc R
C203 C 0.2976(3) 0.5544(4) 0.5555(2) 0.0720(18) Uani 1 1 d .
H203 H 0.3007 0.6165 0.5535 0.086 Uiso 1 1 calc R
C204 C 0.3381(3) 0.4909(3) 0.5339(2) 0.0572(14) Uani 1 1 d .
C205 C 0.3136(2) 0.4043(3) 0.5426(2) 0.0542(13) Uani 1 1 d .
C206 C 0.3945(3) 0.4989(4) 0.5100(3) 0.0734(18) Uani 1 1 d .
H206 H 0.4103 0.5550 0.5028 0.088 Uiso 1 1 calc R
C207 C 0.4243(3) 0.4236(5) 0.4979(3) 0.085(2) Uani 1 1 d .
H207 H 0.4622 0.4285 0.4838 0.102 Uiso 1 1 calc R
C208 C 0.4006(3) 0.3393(5) 0.5058(3) 0.085(2) Uani 1 1 d .
H208 H 0.4225 0.2892 0.4965 0.102 Uiso 1 1 calc R
C209 C 0.3463(3) 0.3279(4) 0.5266(2) 0.0737(18) Uani 1 1 d .
H209 H 0.3303 0.2706 0.5305 0.088 Uiso 1 1 calc R
P21 P 0.22542(6) 0.59161(7) 0.42948(5) 0.0384(3) Uani 1 1 d .
C241 C 0.1704(2) 0.5770(3) 0.36600(18) 0.0473(12) Uani 1 1 d .
C242 C 0.1044(2) 0.5934(3) 0.3642(2) 0.0574(14) Uani 1 1 d .
H242 H 0.0899 0.6138 0.3943 0.069 Uiso 1 1 calc R
C243 C 0.0608(3) 0.5800(4) 0.3189(3) 0.0712(17) Uani 1 1 d .
H243 H 0.0169 0.5909 0.3186 0.085 Uiso 1 1 calc R
C244 C 0.0811(4) 0.5506(4) 0.2737(3) 0.082(2) Uani 1 1 d .
H244 H 0.0511 0.5417 0.2430 0.098 Uiso 1 1 calc R
C245 C 0.1448(4) 0.5348(4) 0.2743(2) 0.083(2) Uani 1 1 d .
H245 H 0.1587 0.5153 0.2438 0.099 Uiso 1 1 calc R
C246 C 0.1898(3) 0.5476(3) 0.3204(2) 0.0637(15) Uani 1 1 d .
H246 H 0.2335 0.5361 0.3204 0.076 Uiso 1 1 calc R
C221 C 0.3049(2) 0.6116(3) 0.41110(18) 0.0449(11) Uani 1 1 d .
C222 C 0.3371(3) 0.6945(4) 0.4177(2) 0.0589(14) Uani 1 1 d .
H222 H 0.3174 0.7432 0.4310 0.071 Uiso 1 1 calc R
C223 C 0.3979(3) 0.7034(4) 0.4046(3) 0.0825(19) Uani 1 1 d .
H223 H 0.4184 0.7589 0.4089 0.099 Uiso 1 1 calc R
C224 C 0.4293(3) 0.6334(5) 0.3853(2) 0.0793(19) Uani 1 1 d .
H224 H 0.4705 0.6408 0.3769 0.095 Uiso 1 1 calc R
C225 C 0.3985(3) 0.5530(4) 0.3787(2) 0.0725(17) Uani 1 1 d .
H225 H 0.4184 0.5051 0.3648 0.087 Uiso 1 1 calc R
C226 C 0.3379(3) 0.5412(4) 0.3923(2) 0.0601(14) Uani 1 1 d .
H226 H 0.3188 0.4847 0.3887 0.072 Uiso 1 1 calc R
C231 C 0.2003(2) 0.7045(3) 0.44538(19) 0.0467(12) Uani 1 1 d .
C232 C 0.1898(2) 0.7270(3) 0.4951(2) 0.0519(13) Uani 1 1 d .
H232 H 0.1968 0.6842 0.5217 0.062 Uiso 1 1 calc R
C233 C 0.1688(3) 0.8128(4) 0.5065(3) 0.0726(17) Uani 1 1 d .
H233 H 0.1619 0.8274 0.5402 0.087 Uiso 1 1 calc R
C234 C 0.1587(3) 0.8755(4) 0.4660(4) 0.088(2) Uani 1 1 d .
H234 H 0.1445 0.9327 0.4727 0.105 Uiso 1 1 calc R
C235 C 0.1692(3) 0.8550(4) 0.4171(3) 0.0790(19) Uani 1 1 d .
H235 H 0.1630 0.8982 0.3907 0.095 Uiso 1 1 calc R
C236 C 0.1890(3) 0.7702(3) 0.4065(2) 0.0663(15) Uani 1 1 d .
H236 H 0.1950 0.7563 0.3724 0.080 Uiso 1 1 calc R
P22 P 0.19954(6) 0.37288(8) 0.43443(5) 0.0412(3) Uani 1 1 d .
O21 O 0.24409(16) 0.3663(2) 0.39042(13) 0.0511(8) Uani 1 1 d .
O22 O 0.12704(15) 0.3785(2) 0.40266(13) 0.0519(8) Uani 1 1 d .
O23 O 0.20523(16) 0.2715(2) 0.45452(14) 0.0543(9) Uani 1 1 d .
C251 C 0.2574(4) 0.2901(4) 0.3604(3) 0.109(3) Uani 1 1 d .
H25A H 0.2827 0.2477 0.3840 0.130 Uiso 1 1 calc R
H25B H 0.2165 0.2614 0.3460 0.130 Uiso 1 1 calc R
C252 C 0.2892(6) 0.3075(6) 0.3205(4) 0.180(5) Uani 1 1 d .
H25C H 0.2918 0.2539 0.3003 0.269 Uiso 1 1 calc R
H25D H 0.3322 0.3283 0.3344 0.269 Uiso 1 1 calc R
H25E H 0.2663 0.3529 0.2981 0.269 Uiso 1 1 calc R
C253 C 0.0992(3) 0.3173(4) 0.3598(3) 0.085(2) Uani 1 1 d .
H25F H 0.1127 0.3357 0.3272 0.102 Uiso 1 1 calc R
H25G H 0.1151 0.2570 0.3680 0.102 Uiso 1 1 calc R
C254 C 0.0299(3) 0.3182(5) 0.3531(3) 0.097(2) Uani 1 1 d .
H25H H 0.0166 0.2969 0.3848 0.145 Uiso 1 1 calc R
H25I H 0.0122 0.2800 0.3242 0.145 Uiso 1 1 calc R
H25J H 0.0144 0.3782 0.3460 0.145 Uiso 1 1 calc R
C255 C 0.1637(3) 0.2380(4) 0.4895(3) 0.087(2) Uani 1 1 d .
H25K H 0.1188 0.2401 0.4717 0.104 Uiso 1 1 calc R
H25L H 0.1678 0.2761 0.5205 0.104 Uiso 1 1 calc R
C256 C 0.1805(4) 0.1467(4) 0.5057(3) 0.098(2) Uani 1 1 d .
H25M H 0.1886 0.1127 0.4758 0.147 Uiso 1 1 calc R
H25N H 0.1453 0.1200 0.5196 0.147 Uiso 1 1 calc R
H25O H 0.2188 0.1468 0.5323 0.147 Uiso 1 1 calc R

loop_
_atom_site_aniso_label
_atom_site_aniso_U_11
_atom_site_aniso_U_22
_atom_site_aniso_U_33
_atom_site_aniso_U_23
_atom_site_aniso_U_13
_atom_site_aniso_U_12
Ru1 0.0392(2) 0.0386(2) 0.0354(2) 0.00134(15) 0.00165(15) -0.00043(16)
Sn1 0.0511(2) 0.0814(3) 0.0468(2) -0.00240(18) 0.01062(17) -0.01637(19)
O11 0.071(3) 0.102(3) 0.082(3) 0.000(3) -0.002(2) -0.038(2)
O12 0.107(4) 0.163(5) 0.075(3) 0.050(3) 0.006(3) -0.044(3)
O13 0.095(4) 0.159(6) 0.170(5) -0.078(4) 0.067(4) -0.031(4)
C1 0.051(3) 0.050(3) 0.043(3) 0.012(2) -0.001(2) -0.008(2)
C2 0.091(4) 0.046(3) 0.047(3) 0.019(2) -0.004(3) 0.004(3)
C3 0.056(4) 0.086(4) 0.053(3) 0.010(3) -0.001(3) 0.018(3)
C4 0.047(3) 0.059(3) 0.035(3) 0.006(2) -0.003(2) -0.004(2)
C5 0.048(3) 0.056(3) 0.029(2) 0.008(2) -0.001(2) -0.006(2)
C6 0.048(3) 0.096(5) 0.043(3) 0.009(3) -0.006(3) -0.017(3)
C7 0.081(5) 0.085(5) 0.059(4) -0.006(3) -0.010(3) -0.035(4)
C8 0.088(5) 0.073(4) 0.047(3) -0.015(3) 0.003(3) -0.011(3)
C9 0.061(3) 0.077(4) 0.034(3) -0.001(3) -0.003(2) -0.002(3)
P1 0.0444(7) 0.0347(6) 0.0360(6) 0.0006(5) 0.0019(5) -0.0008(5)
C21 0.049(3) 0.033(2) 0.045(3) 0.000(2) -0.001(2) 0.001(2)
C22 0.049(3) 0.077(4) 0.046(3) 0.007(3) 0.001(2) -0.002(3)
C23 0.056(4) 0.082(4) 0.067(4) -0.001(3) -0.010(3) -0.006(3)
C24 0.080(4) 0.058(3) 0.046(3) 0.003(3) -0.015(3) 0.000(3)
C25 0.088(4) 0.054(3) 0.042(3) 0.000(2) 0.006(3) 0.003(3)
C26 0.055(3) 0.054(3) 0.042(3) 0.003(2) -0.002(2) 0.005(2)
C31 0.050(3) 0.042(3) 0.035(2) -0.001(2) 0.004(2) 0.008(2)
C32 0.054(3) 0.052(3) 0.052(3) 0.000(2) 0.014(3) 0.003(2)
C33 0.058(3) 0.064(4) 0.068(4) 0.020(3) 0.014(3) 0.007(3)
C34 0.057(4) 0.089(5) 0.056(3) 0.016(3) 0.017(3) 0.020(3)
C35 0.069(4) 0.083(5) 0.058(4) -0.011(3) 0.013(3) 0.019(3)
C36 0.060(3) 0.052(3) 0.055(3) -0.002(3) 0.010(3) 0.010(3)
C41 0.056(3) 0.039(3) 0.044(3) 0.000(2) 0.007(2) 0.000(2)
C42 0.064(4) 0.049(3) 0.062(3) 0.000(3) -0.004(3) -0.009(3)
C43 0.085(5) 0.057(4) 0.090(5) -0.003(3) -0.013(4) -0.020(3)
C44 0.131(7) 0.039(4) 0.130(6) -0.010(4) 0.012(5) -0.022(4)
C45 0.113(6) 0.037(3) 0.114(6) 0.004(3) -0.012(5) 0.006(3)
C46 0.083(4) 0.049(3) 0.072(4) 0.000(3) -0.006(3) 0.002(3)
P2 0.0453(7) 0.0382(7) 0.0460(7) -0.0058(5) 0.0038(6) 0.0014(5)
O1 0.0404(19) 0.047(2) 0.074(2) -0.0177(17) 0.0079(17) -0.0068(15)
O2 0.061(2) 0.0412(19) 0.078(3) -0.0074(17) 0.009(2) 0.0119(17)
O3 0.078(3) 0.052(2) 0.047(2) -0.0118(16) 0.0085(18) -0.0095(18)
C51 0.067(4) 0.097(5) 0.141(7) -0.062(5) 0.024(4) -0.022(4)
C52 0.064(4) 0.122(6) 0.155(7) -0.062(6) 0.010(5) -0.036(4)
C53 0.067(4) 0.085(5) 0.120(6) -0.025(4) 0.012(4) 0.018(4)
C54 0.129(7) 0.087(5) 0.154(8) 0.002(5) -0.011(6) 0.060(5)
C55 0.173(8) 0.098(5) 0.058(4) -0.034(4) 0.031(5) -0.053(5)
C56 0.190(9) 0.148(8) 0.061(5) -0.020(5) 0.037(5) -0.023(7)
Ru2 0.0348(2) 0.0364(2) 0.0390(2) 0.00023(15) 0.00184(15) -0.00054(15)
Sn2 0.03846(18) 0.03660(18) 0.04849(19) -0.00222(14) 0.01013(14) -0.00361(13)
O211 0.0383(19) 0.084(3) 0.048(2) -0.0145(19) 0.0087(15) -0.0055(17)
O212 0.055(2) 0.0449(19) 0.076(3) -0.0203(18) 0.0246(19) -0.0091(16)
O213 0.064(3) 0.056(2) 0.075(3) 0.0150(19) 0.021(2) -0.0013(18)
C201 0.055(4) 0.110(5) 0.047(3) 0.028(3) 0.004(3) 0.008(3)
C202 0.065(4) 0.132(7) 0.044(3) -0.014(4) -0.005(3) 0.018(4)
C203 0.063(4) 0.063(4) 0.073(4) -0.025(3) -0.033(3) 0.004(3)
C204 0.046(3) 0.049(3) 0.067(4) 0.002(3) -0.014(3) 0.002(2)
C205 0.045(3) 0.059(3) 0.052(3) 0.020(3) -0.010(2) 0.006(2)
C206 0.033(3) 0.070(4) 0.109(5) 0.018(4) -0.010(3) -0.009(3)
C207 0.035(3) 0.100(5) 0.116(6) 0.018(4) 0.003(3) 0.009(3)
C208 0.058(4) 0.075(5) 0.114(6) -0.002(4) -0.005(4) 0.019(3)
C209 0.060(4) 0.044(3) 0.105(5) 0.013(3) -0.020(3) 0.005(3)
P21 0.0402(7) 0.0327(6) 0.0411(7) 0.0001(5) 0.0038(5) -0.0060(5)
C241 0.062(3) 0.034(2) 0.043(3) 0.007(2) 0.001(2) -0.011(2)
C242 0.051(3) 0.056(3) 0.061(3) 0.011(3) -0.002(3) -0.011(3)
C243 0.063(4) 0.064(4) 0.076(4) 0.019(3) -0.020(3) -0.013(3)
C244 0.099(6) 0.057(4) 0.072(4) -0.003(3) -0.037(4) -0.001(4)
C245 0.116(6) 0.071(4) 0.052(4) -0.015(3) -0.011(4) 0.006(4)
C246 0.075(4) 0.055(3) 0.055(3) -0.005(3) -0.006(3) 0.002(3)
C221 0.044(3) 0.042(3) 0.049(3) -0.002(2) 0.009(2) -0.006(2)
C222 0.058(3) 0.054(3) 0.067(4) -0.004(3) 0.018(3) -0.017(3)
C223 0.071(4) 0.084(5) 0.098(5) -0.011(4) 0.029(4) -0.040(4)
C224 0.055(4) 0.098(5) 0.092(5) -0.021(4) 0.034(3) -0.022(4)
C225 0.061(4) 0.076(4) 0.086(4) -0.017(3) 0.027(3) 0.000(3)
C226 0.053(3) 0.055(3) 0.074(4) -0.009(3) 0.015(3) -0.014(3)
C231 0.046(3) 0.036(3) 0.056(3) -0.003(2) 0.004(2) -0.007(2)
C232 0.051(3) 0.036(3) 0.069(4) -0.004(2) 0.012(3) -0.007(2)
C233 0.071(4) 0.044(3) 0.106(5) -0.022(3) 0.024(4) -0.003(3)
C234 0.073(4) 0.035(3) 0.157(7) -0.017(4) 0.023(5) -0.004(3)
C235 0.080(4) 0.038(3) 0.114(6) 0.017(3) 0.002(4) 0.000(3)
C236 0.079(4) 0.037(3) 0.080(4) 0.000(3) 0.005(3) -0.004(3)
P22 0.0423(7) 0.0300(6) 0.0504(7) -0.0015(5) 0.0053(6) -0.0005(5)
O21 0.062(2) 0.0345(17) 0.060(2) -0.0070(15) 0.0205(17) 0.0022(15)
O22 0.049(2) 0.0367(17) 0.065(2) -0.0142(16) -0.0028(17) -0.0036(15)
O23 0.061(2) 0.0342(18) 0.070(2) 0.0047(16) 0.0193(19) 0.0037(16)
C251 0.147(7) 0.067(5) 0.133(7) -0.029(4) 0.086(6) -0.014(4)
C252 0.337(16) 0.099(7) 0.141(8) -0.011(6) 0.147(10) 0.030(8)
C253 0.078(4) 0.069(4) 0.099(5) -0.040(4) -0.009(4) -0.009(3)
C254 0.062(4) 0.099(5) 0.118(6) -0.043(4) -0.012(4) -0.014(4)
C255 0.112(5) 0.050(4) 0.113(5) 0.018(3) 0.059(5) 0.002(3)
C256 0.135(7) 0.067(4) 0.098(5) 0.031(4) 0.035(5) 0.000(4)

loop_
_atom_type_symbol
_atom_type_description
_atom_type_scat_dispersion_real
_atom_type_scat_dispersion_imag
_atom_type_scat_source
C C 0.0033 0.0016 'International Tables Vol C Tables 4.2.6.8 and 6.1.1.4'
H H 0.0000 0.0000 'International Tables Vol C Tables 4.2.6.8 and 6.1.1.4'
O O 0.0106 0.0060 'International Tables Vol C Tables 4.2.6.8 and 6.1.1.4'
P P 0.1023 0.0942 'International Tables Vol C Tables 4.2.6.8 and 6.1.1.4'
Sn Sn -0.6537 1.4246 'International Tables Vol C Tables 4.2.6.8 and 6.1.1.4'
Ru Ru -1.2594 0.8363 'International Tables Vol C Tables 4.2.6.8 and 6.1.1.4'

loop_
_geom_angle_atom_site_label_1
_geom_angle_atom_site_label_2
_geom_angle_atom_site_label_3
_geom_angle
CT01 Ru1 C2 33.00(15)
CT01 Ru1 P2 124.26(4)
C2 Ru1 P2 91.28(15)
CT01 Ru1 C1 33.08(13)
C2 Ru1 C1 37.12(18)
P2 Ru1 C1 108.17(13)
CT01 Ru1 C3 33.24(15)
C2 Ru1 C3 37.7(2)
P2 Ru1 C3 110.55(16)
C1 Ru1 C3 62.7(2)
CT01 Ru1 P1 124.61(3)
C2 Ru1 P1 136.38(17)
P2 Ru1 P1 91.94(4)
C1 Ru1 P1 101.53(14)
C3 Ru1 P1 155.33(16)
CT01 Ru1 C4 30.75(12)
C2 Ru1 C4 60.27(19)
P2 Ru1 C4 146.56(13)
C1 Ru1 C4 60.49(17)
C3 Ru1 C4 36.08(18)
P1 Ru1 C4 120.48(13)
CT01 Ru1 C5 30.54(12)
C2 Ru1 C5 59.90(19)
P2 Ru1 C5 144.11(12)
C1 Ru1 C5 35.94(16)
C3 Ru1 C5 60.43(19)
P1 Ru1 C5 95.44(12)
C4 Ru1 C5 35.37(17)
CT01 Ru1 Sn1 121.463(19)
C2 Ru1 Sn1 127.88(17)
P2 Ru1 Sn1 89.91(4)
C1 Ru1 Sn1 154.41(13)
C3 Ru1 Sn1 94.44(16)
P1 Ru1 Sn1 95.62(3)
C4 Ru1 Sn1 94.42(12)
C5 Ru1 Sn1 124.04(12)
O13 Sn1 O11 96.3(2)
O13 Sn1 O12 94.6(3)
O11 Sn1 O12 93.89(19)
O13 Sn1 Ru1 122.32(19)
O11 Sn1 Ru1 117.66(14)
O12 Sn1 Ru1 124.97(16)
C2 C1 C5 107.5(5)
C2 C1 Ru1 69.9(3)
C5 C1 Ru1 77.8(3)
C1 C2 C3 109.8(5)
C1 C2 Ru1 72.9(3)
C3 C2 Ru1 72.7(3)
C2 C3 C4 106.8(5)
C2 C3 Ru1 69.6(3)
C4 C3 Ru1 77.4(3)
C6 C4 C3 132.7(5)
C6 C4 C5 119.5(5)
C3 C4 C5 107.8(4)
C6 C4 Ru1 128.7(3)
C3 C4 Ru1 66.5(3)
C5 C4 Ru1 72.5(3)
C9 C5 C1 132.8(5)
C9 C5 C4 119.2(5)
C1 C5 C4 107.9(4)
C9 C5 Ru1 130.2(3)
C1 C5 Ru1 66.3(3)
C4 C5 Ru1 72.1(3)
C7 C6 C4 117.9(5)
C6 C7 C8 122.8(5)
C9 C8 C7 120.2(6)
C8 C9 C5 120.3(5)
C31 P1 C41 103.1(2)
C31 P1 C21 102.5(2)
C41 P1 C21 98.6(2)
C31 P1 Ru1 109.70(14)
C41 P1 Ru1 116.47(16)
C21 P1 Ru1 123.84(15)
C26 C21 C22 117.9(4)
C26 C21 P1 118.8(4)
C22 C21 P1 123.2(4)
C23 C22 C21 120.8(5)
C22 C23 C24 121.3(5)
C23 C24 C25 118.3(5)
C24 C25 C26 120.6(5)
C21 C26 C25 121.1(5)
C36 C31 C32 117.6(5)
C36 C31 P1 124.1(4)
C32 C31 P1 118.2(3)
C33 C32 C31 121.2(5)
C34 C33 C32 121.2(6)
C33 C34 C35 118.1(5)
C34 C35 C36 121.6(5)
C31 C36 C35 120.3(5)
C42 C41 C46 118.1(5)
C42 C41 P1 120.2(4)
C46 C41 P1 121.7(4)
C41 C42 C43 120.5(5)
C44 C43 C42 120.2(6)
C45 C44 C43 119.9(6)
C44 C45 C46 120.1(6)
C45 C46 C41 121.1(6)
O1 P2 O3 106.57(19)
O1 P2 O2 97.87(18)
O3 P2 O2 104.33(19)
O1 P2 Ru1 113.10(13)
O3 P2 Ru1 114.57(13)
O2 P2 Ru1 118.52(14)
C51 O1 P2 127.2(3)
C53 O2 P2 122.2(4)
C55 O3 P2 127.2(4)
C52 C51 O1 111.2(5)
O2 C53 C54 108.3(6)
C56 C55 O3 113.0(6)
CT02 Ru2 C201 32.87(17)
CT02 Ru2 C202 32.51(17)
C201 Ru2 C202 37.2(2)
CT02 Ru2 C203 32.39(16)
C201 Ru2 C203 61.5(2)
C202 Ru2 C203 36.1(2)
CT02 Ru2 P22 126.92(3)
C201 Ru2 P22 106.3(2)
C202 Ru2 P22 142.1(2)
C203 Ru2 P22 154.86(16)
CT02 Ru2 C205 31.80(14)
C201 Ru2 C205 36.80(19)
C202 Ru2 C205 61.0(2)
C203 Ru2 C205 60.9(2)
P22 Ru2 C205 95.79(14)
CT02 Ru2 P21 125.41(3)
C201 Ru2 P21 157.62(18)
C202 Ru2 P21 124.2(2)
C203 Ru2 P21 96.19(18)
P22 Ru2 P21 93.66(4)
C205 Ru2 P21 132.75(14)
CT02 Ru2 C204 31.38(15)
C201 Ru2 C204 60.7(2)
C202 Ru2 C204 60.4(2)
C203 Ru2 C204 36.7(2)
P22 Ru2 C204 118.51(14)
C205 Ru2 C204 35.69(17)
P21 Ru2 C204 100.96(14)
CT02 Ru2 Sn2 116.787(19)
C201 Ru2 Sn2 94.39(15)
C202 Ru2 Sn2 86.10(18)
C203 Ru2 Sn2 113.10(18)
P22 Ru2 Sn2 88.64(3)
C205 Ru2 Sn2 130.12(14)
P21 Ru2 Sn2 96.23(3)
C204 Ru2 Sn2 146.41(15)
O212 Sn2 O213 95.93(15)
O212 Sn2 O211 93.81(15)
O213 Sn2 O211 95.82(16)
O212 Sn2 Ru2 121.56(9)
O213 Sn2 Ru2 116.86(10)
O211 Sn2 Ru2 126.02(9)
C202 C201 C205 107.7(6)
C202 C201 Ru2 71.9(3)
C205 C201 Ru2 74.9(3)
C203 C202 C201 108.7(6)
C203 C202 Ru2 72.1(3)
C201 C202 Ru2 70.9(3)
C202 C203 C204 108.9(6)
C202 C203 Ru2 71.8(3)
C204 C203 Ru2 75.7(3)
C205 C204 C206 119.5(5)
C205 C204 C203 106.5(5)
C206 C204 C203 133.9(6)
C205 C204 Ru2 70.8(3)
C206 C204 Ru2 128.7(4)
C203 C204 Ru2 67.6(3)
C204 C205 C209 118.5(5)
C204 C205 C201 107.9(5)
C209 C205 C201 133.5(6)
C204 C205 Ru2 73.6(3)
C209 C205 Ru2 127.2(4)
C201 C205 Ru2 68.3(3)
C207 C206 C204 118.6(6)
C206 C207 C208 122.2(6)
C209 C208 C207 121.6(6)
C208 C209 C205 119.5(6)
C221 P21 C231 102.5(2)
C221 P21 C241 104.3(2)
C231 P21 C241 98.5(2)
C221 P21 Ru2 112.24(16)
C231 P21 Ru2 117.90(17)
C241 P21 Ru2 119.11(14)
C246 C241 C242 117.5(5)
C246 C241 P21 124.2(4)
C242 C241 P21 118.2(4)
C243 C242 C241 121.0(6)
C242 C243 C244 120.6(6)
C245 C244 C243 119.6(6)
C244 C245 C246 120.3(6)
C241 C246 C245 120.9(6)
C226 C221 C222 116.8(5)
C226 C221 P21 119.7(4)
C222 C221 P21 123.4(4)
C223 C222 C221 119.9(5)
C224 C223 C222 122.3(6)
C225 C224 C223 118.1(5)
C224 C225 C226 121.1(6)
C225 C226 C221 121.6(5)
C232 C231 C236 117.4(5)
C232 C231 P21 122.0(4)
C236 C231 P21 120.5(4)
C231 C232 C233 121.7(5)
C234 C233 C232 118.0(6)
C235 C234 C233 121.3(6)
C234 C235 C236 119.9(6)
C235 C236 C231 121.7(6)
O21 P22 O22 105.10(18)
O21 P22 O23 98.74(17)
O22 P22 O23 103.09(18)
O21 P22 Ru2 113.50(13)
O22 P22 Ru2 115.84(12)
O23 P22 Ru2 118.39(14)
C251 O21 P22 128.9(4)
C253 O22 P22 124.7(3)
C255 O23 P22 120.7(3)
C252 C251 O21 115.4(6)
C254 C253 O22 110.2(5)
O23 C255 C256 111.2(5)

loop_
_geom_bond_atom_site_label_1
_geom_bond_atom_site_label_2
_geom_bond_distance
Ru1 CT01 1.9255(4)
Ru1 C2 2.182(5)
Ru1 P2 2.2070(13)
Ru1 C1 2.220(5)
Ru1 C3 2.222(5)
Ru1 P1 2.3138(12)
Ru1 C4 2.365(5)
Ru1 C5 2.370(5)
Ru1 Sn1 2.5639(5)
Sn1 O13 1.976(5)
Sn1 O11 2.008(4)
Sn1 O12 2.010(4)
C1 C2 1.402(7)
C1 C5 1.423(6)
C2 C3 1.423(7)
C3 C4 1.427(7)
C4 C6 1.415(7)
C4 C5 1.438(7)
C5 C9 1.408(7)
C6 C7 1.372(8)
C7 C8 1.401(8)
C8 C9 1.353(7)
P1 C31 1.834(5)
P1 C41 1.838(5)
P1 C21 1.846(5)
C21 C26 1.373(6)
C21 C22 1.386(7)
C22 C23 1.368(7)
C23 C24 1.370(8)
C24 C25 1.377(8)
C25 C26 1.379(6)
C31 C36 1.381(6)
C31 C32 1.395(6)
C32 C33 1.374(7)
C33 C34 1.370(8)
C34 C35 1.373(8)
C35 C36 1.388(7)
C41 C42 1.374(6)
C41 C46 1.380(7)
C42 C43 1.388(7)
C43 C44 1.363(9)
C44 C45 1.359(9)
C45 C46 1.376(7)
P2 O1 1.580(3)
P2 O3 1.587(4)
P2 O2 1.596(3)
O1 C51 1.439(6)
O2 C53 1.435(6)
O3 C55 1.456(6)
C51 C52 1.428(8)
C53 C54 1.492(9)
C55 C56 1.402(9)
Ru2 CT02 1.9169(4)
Ru2 C201 2.216(5)
Ru2 C202 2.228(6)
Ru2 C203 2.231(5)
Ru2 P22 2.2380(12)
Ru2 C205 2.302(4)
Ru2 P21 2.3054(12)
Ru2 C204 2.338(5)
Ru2 Sn2 2.5315(5)
Sn2 O212 2.002(3)
Sn2 O213 2.003(3)
Sn2 O211 2.012(3)
C201 C202 1.417(9)
C201 C205 1.428(7)
C202 C203 1.381(9)
C203 C204 1.444(8)
C204 C205 1.422(7)
C204 C206 1.427(8)
C205 C209 1.426(8)
C206 C207 1.348(8)
C207 C208 1.379(9)
C208 C209 1.348(8)
P21 C221 1.830(5)
P21 C231 1.831(5)
P21 C241 1.840(5)
C241 C246 1.378(7)
C241 C242 1.394(7)
C242 C243 1.364(7)
C243 C244 1.376(9)
C244 C245 1.351(9)
C245 C246 1.393(8)
C221 C226 1.390(7)
C221 C222 1.403(6)
C222 C223 1.379(7)
C223 C224 1.371(8)
C224 C225 1.359(8)
C225 C226 1.381(7)
C231 C232 1.375(7)
C231 C236 1.391(7)
C232 C233 1.400(7)
C233 C234 1.389(9)
C234 C235 1.347(9)
C235 C236 1.374(7)
P22 O21 1.589(3)
P22 O22 1.595(3)
P22 O23 1.596(3)
O21 C251 1.428(7)
O22 C253 1.472(6)
O23 C255 1.444(6)
C251 C252 1.342(9)
C253 C254 1.430(8)
C255 C256 1.451(8)

loop_
_platon_squeeze_void_nr
_platon_squeeze_void_average_x
_platon_squeeze_void_average_y
_platon_squeeze_void_average_z
_platon_squeeze_void_volume
_platon_squeeze_void_count_electrons
_platon_squeeze_void_content
1 -0.005 -0.009 0.495 1306 359 ' '
